data_7103050
loop_
_publ_author_name
'Han, Ying-Feng'
'Lin, Yue-Jian'
'Jia, Wei-Guo'
'Wang, Guo-Liang'
'Jin, Guo-Xin'

_publ_section_title
;
 Template-controlled topochemical photodimerization based on
 "organometallic macrocycles" through single-crystal to single-crystal
 transformation.
;
_journal_issue 15
_journal_name_full 'Chemical communications (Cambridge, England)'
_journal_page_first 1807
_journal_page_last 1809
_journal_paper_doi 10.1039/b717554j
_journal_year 2008
_chemical_formula_sum 'C72 H88 F12 Ir4 N4 O24 S4'
_chemical_formula_weight 2518.50
_chemical_name_systematic
;
?
;
_space_group_IT_number 14
_symmetry_cell_setting monoclinic
_symmetry_space_group_name_Hall '-P 2ybc'
_symmetry_space_group_name_H-M 'P 1 21/c 1'
_atom_sites_solution_hydrogens geom
_atom_sites_solution_primary direct
_atom_sites_solution_secondary difmap
_audit_creation_method SHELXL-97
_cell_angle_alpha 90.00
_cell_angle_beta 105.768(5)
_cell_angle_gamma 90.00
_cell_formula_units_Z 2
_cell_length_a 13.977(4)
_cell_length_b 24.358(7)
_cell_length_c 14.728(4)
_cell_measurement_reflns_used 712
_cell_measurement_temperature 293(2)
_cell_measurement_theta_max 18.114
_cell_measurement_theta_min 2.888
_cell_volume 4825(2)
_computing_cell_refinement 'Bruker SMART'
_computing_data_collection 'Bruker SMART'
_computing_data_reduction 'Bruker SHELXTL'
_computing_molecular_graphics 'Bruker SHELXTL'
_computing_publication_material 'Bruker SHELXTL'
_computing_structure_refinement 'SHELXL-97 (Sheldrick, 1997)'
_computing_structure_solution 'SHELXS-97 (Sheldrick, 1990)'
_diffrn_ambient_temperature 293(2)
_diffrn_measured_fraction_theta_full 0.998
_diffrn_measured_fraction_theta_max 0.998
_diffrn_measurement_device_type 'CCD area detector'
_diffrn_measurement_method 'phi and omega scans'
_diffrn_radiation_monochromator graphite
_diffrn_radiation_source 'fine-focus sealed tube'
_diffrn_radiation_type MoK\a
_diffrn_radiation_wavelength 0.71073
_diffrn_reflns_av_R_equivalents 0.0818
_diffrn_reflns_av_sigmaI/netI 0.1130
_diffrn_reflns_limit_h_max 16
_diffrn_reflns_limit_h_min -16
_diffrn_reflns_limit_k_max 28
_diffrn_reflns_limit_k_min -19
_diffrn_reflns_limit_l_max 17
_diffrn_reflns_limit_l_min -17
_diffrn_reflns_number 20247
_diffrn_reflns_theta_full 25.01
_diffrn_reflns_theta_max 25.01
_diffrn_reflns_theta_min 1.66
_diffrn_standards_decay_% 10.19
_exptl_absorpt_coefficient_mu 5.674
_exptl_absorpt_correction_T_max 0.6008
_exptl_absorpt_correction_T_min 0.3966
_exptl_absorpt_correction_type multi-scan
_exptl_absorpt_process_details sadabs
_exptl_crystal_colour yellow
_exptl_crystal_density_diffrn 1.733
_exptl_crystal_density_method 'not measured'
_exptl_crystal_description prism
_exptl_crystal_F_000 2440
_exptl_crystal_size_max 0.20
_exptl_crystal_size_mid 0.20
_exptl_crystal_size_min 0.10
_refine_diff_density_max 1.597
_refine_diff_density_min -0.570
_refine_diff_density_rms 0.175
_refine_ls_extinction_method none
_refine_ls_goodness_of_fit_ref 1.012
_refine_ls_hydrogen_treatment constr
_refine_ls_matrix_type full
_refine_ls_number_parameters 551
_refine_ls_number_reflns 8503
_refine_ls_number_restraints 9
_refine_ls_restrained_S_all 1.013
_refine_ls_R_factor_all 0.1549
_refine_ls_R_factor_gt 0.0710
_refine_ls_shift/su_max 0.001
_refine_ls_shift/su_mean 0.000
_refine_ls_structure_factor_coef Fsqd
_refine_ls_weighting_details 'calc w=1/[\s^2^(Fo^2^)+(0.0852P)^2^+0.0000P] where P=(Fo^2^+2Fc^2^)/3'
_refine_ls_weighting_scheme calc
_refine_ls_wR_factor_gt 0.1626
_refine_ls_wR_factor_ref 0.1993
_reflns_number_gt 4118
_reflns_number_total 8503
_reflns_threshold_expression >2sigma(I)
_cod_data_source_file b717554j.txt
_cod_data_source_block d:\data\jgx\hyf\70909b\work\f70909b
_cod_depositor_comments
;
The following automatic conversions were performed:
'_symmetry_cell_setting' value 'Monoclinic' changed to 'monoclinic'
according to '/home/saulius/struct/CIF-dictionaries/cif_core.dic'
dictionary named 'cif_core.dic' version 2.4.1 from 2010-06-29.

Automatic conversion script
Id: cif_fix_enum 1527 2010-12-29 10:47:43Z saulius 
;
_cod_original_sg_symbol_H-M P2(1)/c
_cod_database_code 7103050

loop_
_symmetry_equiv_pos_as_xyz
'x, y, z'
'-x, y+1/2, -z+1/2'
'-x, -y, -z'
'x, -y-1/2, z-1/2'

loop_
_atom_site_label
_atom_site_type_symbol
_atom_site_fract_x
_atom_site_fract_y
_atom_site_fract_z
_atom_site_U_iso_or_equiv
_atom_site_adp_type
_atom_site_occupancy
_atom_site_symmetry_multiplicity
_atom_site_calc_flag
_atom_site_refinement_flags
_atom_site_disorder_assembly
_atom_site_disorder_group
Ir1 Ir 0.23276(5) 0.29401(3) 0.82754(4) 0.0615(2) Uani 1 1 d . . .
Ir2 Ir -0.10407(5) 0.20042(3) 0.89498(5) 0.0735(3) Uani 1 1 d . . .
O3 O -0.0496(9) 0.2277(5) 0.7781(7) 0.075(3) Uani 1 1 d . . .
O4 O 0.0529(8) 0.2069(4) 0.9559(8) 0.073(3) Uani 1 1 d . . .
O2 O 0.1849(8) 0.2463(4) 0.9298(7) 0.063(3) Uani 1 1 d . . .
O1 O 0.0840(8) 0.2656(4) 0.7524(7) 0.068(3) Uani 1 1 d . . .
C15 C 0.3898(12) 0.3019(8) 0.8764(12) 0.068(4) Uani 1 1 d . . .
C18 C 0.3015(13) 0.3193(8) 0.7207(12) 0.077(5) Uani 1 1 d . . .
C19 C 0.3526(13) 0.3437(8) 0.8071(14) 0.082(5) Uani 1 1 d . . .
N1 N 0.1602(10) 0.3601(5) 0.8772(11) 0.073(4) Uani 1 1 d . . .
C17 C 0.3104(13) 0.2607(8) 0.7335(12) 0.071(5) Uani 1 1 d . . .
C25 C -0.1654(14) 0.1555(9) 0.9900(15) 0.090(6) Uani 1 1 d . . .
C20 C 0.4506(14) 0.3110(9) 0.9767(14) 0.117(8) Uani 1 1 d . . .
H20A H 0.4576 0.2769 1.0105 0.175 Uiso 1 1 calc R . .
H20B H 0.4177 0.3372 1.0064 0.175 Uiso 1 1 calc R . .
H20C H 0.5151 0.3246 0.9770 0.175 Uiso 1 1 calc R . .
C13 C 0.0965(13) 0.2308(6) 0.9019(12) 0.063(4) Uani 1 1 d . . .
C27 C -0.2439(18) 0.1648(12) 0.8317(16) 0.106(8) Uani 1 1 d . . .
C14 C 0.0384(13) 0.2431(6) 0.8024(11) 0.061(4) Uani 1 1 d . . .
C23 C 0.2517(15) 0.3466(8) 0.6306(13) 0.106(7) Uani 1 1 d . . .
H23A H 0.2959 0.3475 0.5908 0.160 Uiso 1 1 calc R . .
H23B H 0.2342 0.3835 0.6428 0.160 Uiso 1 1 calc R . .
H23C H 0.1927 0.3266 0.5996 0.160 Uiso 1 1 calc R . .
C22 C 0.2743(16) 0.2201(8) 0.6588(12) 0.106(7) Uani 1 1 d . . .
H22A H 0.2106 0.2313 0.6196 0.159 Uiso 1 1 calc R . .
H22B H 0.2681 0.1850 0.6865 0.159 Uiso 1 1 calc R . .
H22C H 0.3206 0.2172 0.6213 0.159 Uiso 1 1 calc R . .
C2 C 0.1597(17) 0.4230(8) 0.9941(14) 0.101(7) Uani 1 1 d . . .
H2 H 0.1825 0.4318 1.0578 0.122 Uiso 1 1 calc R . .
C16 C 0.3674(12) 0.2506(7) 0.8284(13) 0.070(5) Uani 1 1 d . . .
C8 C 0.1090(19) 0.6049(11) 1.031(2) 0.117(8) Uani 1 1 d . . .
C21 C 0.3936(15) 0.1974(8) 0.8722(14) 0.101(6) Uani 1 1 d . . .
H21A H 0.4302 0.1769 0.8370 0.151 Uiso 1 1 calc R . .
H21B H 0.3342 0.1777 0.8726 0.151 Uiso 1 1 calc R . .
H21C H 0.4338 0.2022 0.9358 0.151 Uiso 1 1 calc R . .
C1 C 0.1856(15) 0.3733(8) 0.9661(13) 0.087(6) Uani 1 1 d . . .
H1 H 0.2215 0.3487 1.0107 0.105 Uiso 1 1 calc R . .
C6 C 0.0523(14) 0.6959(9) 0.9889(15) 0.095(6) Uani 1 1 d . . .
H6 H 0.0155 0.7202 0.9442 0.114 Uiso 1 1 calc R . .
C5 C 0.1010(13) 0.3939(8) 0.8160(13) 0.086(5) Uani 1 1 d . . .
H5 H 0.0787 0.3842 0.7527 0.104 Uiso 1 1 calc R . .
C29 C -0.1265(19) 0.1154(10) 0.936(2) 0.107(7) Uani 1 1 d . . .
C10 C 0.1481(15) 0.6796(10) 1.1364(15) 0.097(6) Uani 1 1 d . . .
H10 H 0.1826 0.6923 1.1958 0.117 Uiso 1 1 calc R . .
C26 C -0.2412(14) 0.1842(9) 0.924(2) 0.098(7) Uani 1 1 d . . .
C3 C 0.106(2) 0.4590(9) 0.9384(19) 0.119(9) Uani 1 1 d . . .
C7 C 0.0552(18) 0.6392(10) 0.9636(17) 0.106(7) Uani 1 1 d . . .
H7 H 0.0217 0.6266 0.9038 0.127 Uiso 1 1 calc R . .
C4 C 0.0720(16) 0.4445(8) 0.847(2) 0.112(8) Uani 1 1 d . . .
H4 H 0.0298 0.4679 0.8041 0.135 Uiso 1 1 calc R . .
C30 C -0.1390(17) 0.1604(11) 1.0908(16) 0.139(9) Uani 1 1 d . . .
H30A H -0.0686 0.1553 1.1157 0.208 Uiso 1 1 calc R . .
H30B H -0.1737 0.1331 1.1164 0.208 Uiso 1 1 calc R . .
H30C H -0.1569 0.1963 1.1077 0.208 Uiso 1 1 calc R . .
C28 C -0.171(2) 0.1216(11) 0.844(3) 0.121(9) Uani 1 1 d . . .
C24 C 0.3636(15) 0.4056(8) 0.8270(16) 0.119(8) Uani 1 1 d . . .
H24A H 0.3058 0.4244 0.7898 0.179 Uiso 1 1 calc R . .
H24B H 0.4216 0.4190 0.8111 0.179 Uiso 1 1 calc R . .
H24C H 0.3703 0.4121 0.8928 0.179 Uiso 1 1 calc R . .
C9 C 0.1503(18) 0.6219(10) 1.118(2) 0.119(8) Uani 1 1 d . . .
H9 H 0.1798 0.5973 1.1659 0.143 Uiso 1 1 calc R . .
C31 C -0.3045(15) 0.2275(10) 0.9503(19) 0.146(10) Uani 1 1 d . . .
H31A H -0.3234 0.2539 0.9002 0.219 Uiso 1 1 calc R . .
H31B H -0.2676 0.2455 1.0070 0.219 Uiso 1 1 calc R . .
H31C H -0.3630 0.2109 0.9606 0.219 Uiso 1 1 calc R . .
C33 C -0.159(3) 0.0900(13) 0.763(2) 0.24(2) Uani 1 1 d . . .
H33A H -0.1648 0.0515 0.7743 0.358 Uiso 1 1 calc R . .
H33B H -0.0943 0.0972 0.7540 0.358 Uiso 1 1 calc R . .
H33C H -0.2092 0.1006 0.7072 0.358 Uiso 1 1 calc R . .
C34 C -0.0437(19) 0.0764(11) 0.980(3) 0.211(18) Uani 1 1 d . . .
H34A H 0.0017 0.0746 0.9413 0.317 Uiso 1 1 calc R . .
H34B H -0.0707 0.0405 0.9841 0.317 Uiso 1 1 calc R . .
H34C H -0.0092 0.0890 1.0418 0.317 Uiso 1 1 calc R . .
C32 C -0.317(2) 0.1868(13) 0.742(2) 0.207(16) Uani 1 1 d . . .
H32A H -0.3808 0.1694 0.7338 0.311 Uiso 1 1 calc R . .
H32B H -0.2928 0.1790 0.6885 0.311 Uiso 1 1 calc R . .
H32C H -0.3245 0.2258 0.7475 0.311 Uiso 1 1 calc R . .
C11 C 0.068(3) 0.5158(13) 0.951(2) 0.219(19) Uani 1 1 d D . .
H11 H 0.0111 0.5308 0.9114 0.263 Uiso 1 1 calc R . .
C12 C 0.1241(19) 0.5417(11) 1.024(2) 0.147(10) Uani 1 1 d D . .
H12 H 0.1717 0.5231 1.0698 0.177 Uiso 1 1 calc R . .
N2 N 0.1001(11) 0.7154(6) 1.0740(11) 0.079(4) Uani 1 1 d . . .
S2 S 0.1543(6) 0.0752(4) 0.7805(5) 0.143(3) Uani 1 1 d D . .
S1 S 0.4288(6) 0.6662(5) 0.3152(6) 0.147(3) Uani 1 1 d D . .
O7 O 0.5119(14) 0.7001(8) 0.3675(14) 0.171(8) Uani 1 1 d . . .
F5 F 0.2969(19) 0.0600(18) 0.9171(17) 0.35(2) Uani 1 1 d D . .
O8 O 0.140(2) 0.1309(9) 0.818(2) 0.276(15) Uani 1 1 d . . .
F1 F 0.370(2) 0.5702(13) 0.332(3) 0.37(2) Uani 1 1 d D . .
F2 F 0.439(2) 0.6114(12) 0.4585(18) 0.271(13) Uani 1 1 d D . .
F3 F 0.5277(18) 0.5835(10) 0.370(2) 0.317(16) Uani 1 1 d D . .
C35 C 0.439(3) 0.6027(17) 0.372(3) 0.23(2) Uani 1 1 d D . .
O9 O 0.213(2) 0.0686(16) 0.7277(14) 0.32(2) Uani 1 1 d . . .
O10 O 0.065(2) 0.0513(13) 0.7603(19) 0.293(16) Uani 1 1 d . . .
O5 O 0.3337(13) 0.6841(11) 0.3198(15) 0.207(10) Uani 1 1 d . . .
O6 O 0.4292(16) 0.6481(14) 0.2231(15) 0.265(15) Uani 1 1 d . . .
O11 O 0.459(2) 0.0629(15) 0.650(2) 0.37(2) Uani 1 1 d . . .
F4 F 0.1764(18) 0.0552(14) 0.9570(15) 0.270(13) Uani 1 1 d D . .
F6 F 0.222(3) -0.0054(11) 0.872(3) 0.38(2) Uani 1 1 d D . .
C36 C 0.202(3) 0.0442(16) 0.886(2) 0.36(5) Uani 1 1 d D . .
O12 O 0.623(3) 0.0395(10) 0.8351(18) 0.35(2) Uani 1 1 d . . .

loop_
_atom_site_aniso_label
_atom_site_aniso_U_11
_atom_site_aniso_U_22
_atom_site_aniso_U_33
_atom_site_aniso_U_23
_atom_site_aniso_U_13
_atom_site_aniso_U_12
Ir1 0.0685(4) 0.0594(4) 0.0593(4) -0.0024(3) 0.0218(3) -0.0044(4)
Ir2 0.0668(4) 0.0739(5) 0.0837(5) -0.0037(4) 0.0273(4) -0.0075(4)
O3 0.069(8) 0.087(9) 0.075(8) 0.002(6) 0.028(6) -0.014(7)
O4 0.063(7) 0.075(8) 0.079(8) 0.006(6) 0.020(6) -0.007(6)
O2 0.077(7) 0.059(7) 0.056(6) 0.007(5) 0.021(6) -0.004(6)
O1 0.074(7) 0.075(8) 0.052(7) -0.007(6) 0.010(6) -0.007(6)
C15 0.063(10) 0.080(13) 0.064(11) -0.004(10) 0.023(8) 0.010(10)
C18 0.086(13) 0.096(14) 0.053(11) 0.003(10) 0.027(10) -0.012(11)
C19 0.070(12) 0.091(15) 0.093(14) -0.010(12) 0.037(11) -0.033(11)
N1 0.087(10) 0.064(9) 0.069(10) 0.025(8) 0.025(8) 0.005(8)
C17 0.086(12) 0.076(13) 0.062(12) 0.000(10) 0.041(10) -0.005(10)
C25 0.068(13) 0.107(17) 0.094(16) 0.036(14) 0.022(12) -0.022(12)
C20 0.078(13) 0.17(2) 0.101(17) -0.028(14) 0.018(12) 0.017(14)
C13 0.063(11) 0.043(9) 0.092(14) -0.008(9) 0.034(10) -0.021(8)
C27 0.085(15) 0.14(2) 0.091(17) -0.011(16) 0.010(14) -0.072(16)
C14 0.076(12) 0.057(10) 0.061(11) 0.010(8) 0.037(10) 0.017(9)
C23 0.134(18) 0.098(16) 0.100(16) 0.013(12) 0.053(14) 0.007(14)
C22 0.15(2) 0.101(16) 0.073(13) -0.029(11) 0.037(13) -0.023(13)
C2 0.17(2) 0.056(12) 0.077(13) -0.008(11) 0.031(13) 0.034(13)
C16 0.057(10) 0.070(12) 0.095(14) -0.003(11) 0.041(10) 0.008(9)
C8 0.113(19) 0.11(2) 0.15(3) -0.03(2) 0.074(19) -0.007(17)
C21 0.095(14) 0.101(17) 0.107(15) 0.009(12) 0.028(12) 0.040(13)
C1 0.119(15) 0.084(14) 0.065(13) 0.016(10) 0.035(11) 0.023(12)
C6 0.086(14) 0.105(18) 0.097(16) -0.020(13) 0.031(12) -0.015(13)
C5 0.095(14) 0.096(16) 0.064(12) 0.000(11) 0.013(10) -0.003(12)
C29 0.12(2) 0.081(16) 0.14(2) 0.003(17) 0.068(18) -0.004(15)
C10 0.094(15) 0.104(17) 0.092(16) -0.002(13) 0.024(12) 0.001(14)
C26 0.051(11) 0.097(16) 0.15(2) -0.003(15) 0.039(13) -0.009(11)
C3 0.17(2) 0.075(16) 0.12(2) -0.033(15) 0.049(18) 0.023(15)
C7 0.116(18) 0.102(19) 0.101(17) -0.023(15) 0.032(14) -0.020(15)
C4 0.108(16) 0.047(13) 0.19(3) 0.026(15) 0.047(17) 0.026(12)
C30 0.13(2) 0.18(3) 0.12(2) 0.026(17) 0.059(16) -0.038(18)
C28 0.11(2) 0.084(18) 0.19(3) -0.04(2) 0.08(2) -0.051(16)
C24 0.134(18) 0.072(14) 0.17(2) -0.001(13) 0.065(16) -0.039(13)
C9 0.14(2) 0.074(16) 0.16(2) 0.022(16) 0.075(19) 0.042(15)
C31 0.088(16) 0.14(2) 0.23(3) 0.03(2) 0.082(18) -0.005(16)
C33 0.31(4) 0.19(3) 0.28(4) -0.17(3) 0.17(4) -0.14(3)
C34 0.15(2) 0.12(2) 0.42(5) 0.11(3) 0.17(3) 0.04(2)
C32 0.18(3) 0.23(4) 0.16(3) 0.01(2) -0.05(2) -0.10(3)
C11 0.32(5) 0.14(3) 0.18(3) -0.07(2) 0.03(3) 0.09(3)
C12 0.17(2) 0.10(2) 0.20(3) -0.038(19) 0.09(2) -0.018(18)
N2 0.073(10) 0.093(12) 0.074(10) 0.000(9) 0.025(8) -0.008(9)
S2 0.129(6) 0.185(8) 0.099(5) -0.017(5) 0.004(5) -0.015(6)
S1 0.110(6) 0.203(9) 0.126(7) 0.001(6) 0.031(5) 0.006(6)
O7 0.137(15) 0.175(19) 0.186(19) -0.023(13) 0.019(14) -0.030(13)
F5 0.25(3) 0.61(6) 0.144(18) 0.15(3) -0.046(18) -0.11(3)
O8 0.35(4) 0.129(19) 0.40(4) -0.06(2) 0.19(3) 0.03(2)
F1 0.29(3) 0.27(3) 0.56(6) -0.04(3) 0.13(3) -0.18(3)
F2 0.29(3) 0.29(3) 0.22(3) 0.08(2) 0.06(2) -0.03(2)
F3 0.21(2) 0.21(2) 0.55(5) 0.08(3) 0.14(3) 0.059(19)
C35 0.17(4) 0.32(7) 0.23(5) -0.05(5) 0.13(4) -0.03(4)
O9 0.32(3) 0.57(6) 0.089(15) 0.01(2) 0.086(18) 0.18(4)
O10 0.20(2) 0.37(4) 0.24(3) -0.10(2) -0.06(2) -0.10(3)
O5 0.102(13) 0.34(3) 0.19(2) 0.031(18) 0.047(13) 0.039(17)
O6 0.162(18) 0.53(5) 0.112(16) -0.05(2) 0.046(14) -0.06(2)
O11 0.24(3) 0.51(5) 0.37(4) 0.30(4) 0.11(3) 0.11(3)
F4 0.25(3) 0.39(4) 0.154(19) 0.00(2) 0.036(17) 0.05(3)
F6 0.33(4) 0.18(3) 0.59(6) 0.04(3) 0.07(4) -0.02(2)
C36 0.66(13) 0.24(5) 0.12(4) -0.13(4) -0.02(5) 0.11(7)
O12 0.69(6) 0.20(2) 0.22(2) -0.046(18) 0.20(3) -0.25(3)

loop_
_atom_type_symbol
_atom_type_description
_atom_type_scat_dispersion_real
_atom_type_scat_dispersion_imag
_atom_type_scat_source
C C 0.0033 0.0016 'International Tables Vol C Tables 4.2.6.8 and 6.1.1.4'
H H 0.0000 0.0000 'International Tables Vol C Tables 4.2.6.8 and 6.1.1.4'
N N 0.0061 0.0033 'International Tables Vol C Tables 4.2.6.8 and 6.1.1.4'
O O 0.0106 0.0060 'International Tables Vol C Tables 4.2.6.8 and 6.1.1.4'
F F 0.0171 0.0103 'International Tables Vol C Tables 4.2.6.8 and 6.1.1.4'
S S 0.1246 0.1234 'International Tables Vol C Tables 4.2.6.8 and 6.1.1.4'
Ir Ir -1.4442 7.9887 'International Tables Vol C Tables 4.2.6.8 and 6.1.1.4'

loop_
_geom_angle_atom_site_label_1
_geom_angle_atom_site_label_2
_geom_angle_atom_site_label_3
_geom_angle
_geom_angle_site_symmetry_1
_geom_angle_site_symmetry_3
_geom_angle_publ_flag
C15 Ir1 N1 111.0(6) . . ?
C15 Ir1 C17 66.1(6) . . ?
N1 Ir1 C17 151.7(6) . . ?
C15 Ir1 C18 66.1(7) . . ?
N1 Ir1 C18 112.6(6) . . ?
C17 Ir1 C18 39.4(6) . . ?
C15 Ir1 O2 107.6(5) . . ?
N1 Ir1 O2 84.2(4) . . ?
C17 Ir1 O2 124.0(6) . . ?
C18 Ir1 O2 163.1(6) . . ?
C15 Ir1 C19 39.2(6) . . ?
N1 Ir1 C19 94.8(6) . . ?
C17 Ir1 C19 64.6(7) . . ?
C18 Ir1 C19 38.3(6) . . ?
O2 Ir1 C19 143.6(6) . . ?
C15 Ir1 C16 39.0(6) . . ?
N1 Ir1 C16 149.7(6) . . ?
C17 Ir1 C16 38.9(6) . . ?
C18 Ir1 C16 65.3(7) . . ?
O2 Ir1 C16 99.7(5) . . ?
C19 Ir1 C16 64.3(7) . . ?
C15 Ir1 O1 162.4(5) . . ?
N1 Ir1 O1 86.4(5) . . ?
C17 Ir1 O1 97.6(6) . . ?
C18 Ir1 O1 105.9(6) . . ?
O2 Ir1 O1 75.5(4) . . ?
C19 Ir1 O1 140.9(6) . . ?
C16 Ir1 O1 123.8(6) . . ?
N2 Ir2 C27 117.7(10) 3_567 . ?
N2 Ir2 C26 96.4(7) 3_567 . ?
C27 Ir2 C26 39.6(8) . . ?
N2 Ir2 C25 110.5(8) 3_567 . ?
C27 Ir2 C25 65.8(8) . . ?
C26 Ir2 C25 38.9(7) . . ?
N2 Ir2 O4 82.7(5) 3_567 . ?
C27 Ir2 O4 159.6(9) . . ?
C26 Ir2 O4 144.4(8) . . ?
C25 Ir2 O4 108.2(6) . . ?
N2 Ir2 O3 83.0(5) 3_567 . ?
C27 Ir2 O3 105.0(7) . . ?
C26 Ir2 O3 138.8(8) . . ?
C25 Ir2 O3 165.9(7) . . ?
O4 Ir2 O3 76.6(4) . . ?
N2 Ir2 C28 157.0(10) 3_567 . ?
C27 Ir2 C28 39.3(8) . . ?
C26 Ir2 C28 65.0(8) . . ?
C25 Ir2 C28 64.1(9) . . ?
O4 Ir2 C28 120.3(9) . . ?
O3 Ir2 C28 101.9(9) . . ?
N2 Ir2 C29 148.8(9) 3_567 . ?
C27 Ir2 C29 63.4(10) . . ?
C26 Ir2 C29 64.1(8) . . ?
C25 Ir2 C29 39.1(8) . . ?
O4 Ir2 C29 99.2(8) . . ?
O3 Ir2 C29 127.9(8) . . ?
C28 Ir2 C29 35.6(8) . . ?
C14 O3 Ir2 113.5(10) . . ?
C13 O4 Ir2 112.6(10) . . ?
C13 O2 Ir1 113.7(10) . . ?
C14 O1 Ir1 114.5(11) . . ?
C16 C15 C19 106.3(15) . . ?
C16 C15 C20 127.0(17) . . ?
C19 C15 C20 126.3(17) . . ?
C16 C15 Ir1 71.7(9) . . ?
C19 C15 Ir1 71.5(9) . . ?
C20 C15 Ir1 126.9(12) . . ?
C19 C18 C17 107.2(16) . . ?
C19 C18 C23 128.4(19) . . ?
C17 C18 C23 124.4(17) . . ?
C19 C18 Ir1 71.2(9) . . ?
C17 C18 Ir1 70.1(9) . . ?
C23 C18 Ir1 126.3(13) . . ?
C18 C19 C15 109.9(17) . . ?
C18 C19 C24 125.9(19) . . ?
C15 C19 C24 124.2(18) . . ?
C18 C19 Ir1 70.5(9) . . ?
C15 C19 Ir1 69.3(10) . . ?
C24 C19 Ir1 124.5(13) . . ?
C1 N1 C5 118.5(16) . . ?
C1 N1 Ir1 120.4(12) . . ?
C5 N1 Ir1 120.0(13) . . ?
C16 C17 C18 107.6(15) . . ?
C16 C17 C22 127.3(18) . . ?
C18 C17 C22 124.9(17) . . ?
C16 C17 Ir1 71.2(8) . . ?
C18 C17 Ir1 70.5(9) . . ?
C22 C17 Ir1 127.7(13) . . ?
C26 C25 C30 127(2) . . ?
C26 C25 C29 106(2) . . ?
C30 C25 C29 126(2) . . ?
C26 C25 Ir2 69.8(10) . . ?
C30 C25 Ir2 126.9(14) . . ?
C29 C25 Ir2 73.2(12) . . ?
O2 C13 O4 122.3(16) . . ?
O2 C13 C14 119.0(14) . . ?
O4 C13 C14 118.7(14) . . ?
C26 C27 C28 107(2) . . ?
C26 C27 C32 123(3) . . ?
C28 C27 C32 131(3) . . ?
C26 C27 Ir2 70.3(10) . . ?
C28 C27 Ir2 72.8(12) . . ?
C32 C27 Ir2 124.0(16) . . ?
O1 C14 O3 126.7(16) . . ?
O1 C14 C13 116.4(16) . . ?
O3 C14 C13 116.8(14) . . ?
C3 C2 C1 125(2) . . ?
C15 C16 C17 108.7(16) . . ?
C15 C16 C21 124.7(18) . . ?
C17 C16 C21 126.5(17) . . ?
C15 C16 Ir1 69.4(9) . . ?
C17 C16 Ir1 69.9(9) . . ?
C21 C16 Ir1 123.8(12) . . ?
C9 C8 C7 122(3) . . ?
C9 C8 C12 110(3) . . ?
C7 C8 C12 128(3) . . ?
N1 C1 C2 120.3(18) . . ?
N2 C6 C7 123(2) . . ?
N1 C5 C4 120.2(18) . . ?
C28 C29 C25 110(2) . . ?
C28 C29 C34 127(3) . . ?
C25 C29 C34 124(3) . . ?
C28 C29 Ir2 71.0(14) . . ?
C25 C29 Ir2 67.7(11) . . ?
C34 C29 Ir2 124.2(16) . . ?
N2 C10 C9 124(2) . . ?
C25 C26 C27 108(2) . . ?
C25 C26 C31 124(2) . . ?
C27 C26 C31 128(3) . . ?
C25 C26 Ir2 71.3(10) . . ?
C27 C26 Ir2 70.1(11) . . ?
C31 C26 Ir2 123.6(14) . . ?
C2 C3 C4 116.2(19) . . ?
C2 C3 C11 135(3) . . ?
C4 C3 C11 109(2) . . ?
C8 C7 C6 117(2) . . ?
C3 C4 C5 120(2) . . ?
C29 C28 C27 109(2) . . ?
C29 C28 C33 130(3) . . ?
C27 C28 C33 121(4) . . ?
C29 C28 Ir2 73.4(15) . . ?
C27 C28 Ir2 67.9(12) . . ?
C33 C28 Ir2 127.6(18) . . ?
C8 C9 C10 118(2) . . ?
C12 C11 C3 114(3) . . ?
C11 C12 C8 118(3) . . ?
C10 N2 C6 116.9(19) . . ?
C10 N2 Ir2 121.2(15) . 3_567 ?
C6 N2 Ir2 121.8(14) . 3_567 ?
O9 S2 O10 122(2) . . ?
O9 S2 O8 121(2) . . ?
O10 S2 O8 105.1(19) . . ?
O9 S2 C36 110(2) . . ?
O10 S2 C36 97(2) . . ?
O8 S2 C36 97.2(17) . . ?
O5 S1 O6 112.7(14) . . ?
O5 S1 O7 115.0(15) . . ?
O6 S1 O7 117.9(14) . . ?
O5 S1 C35 102.0(16) . . ?
O6 S1 C35 99.1(19) . . ?
O7 S1 C35 107.2(16) . . ?
F1 C35 F2 110(3) . . ?
F1 C35 F3 112(4) . . ?
F2 C35 F3 109(4) . . ?
F1 C35 S1 112(3) . . ?
F2 C35 S1 108(3) . . ?
F3 C35 S1 105(2) . . ?
F4 C36 F6 119(4) . . ?
F4 C36 F5 98(3) . . ?
F6 C36 F5 95(4) . . ?
F4 C36 S2 124(3) . . ?
F6 C36 S2 109(3) . . ?
F5 C36 S2 107(3) . . ?

loop_
_geom_bond_atom_site_label_1
_geom_bond_atom_site_label_2
_geom_bond_distance
_geom_bond_site_symmetry_2
_geom_bond_publ_flag
Ir1 C15 2.125(16) . ?
Ir1 N1 2.135(14) . ?
Ir1 C17 2.139(15) . ?
Ir1 C18 2.145(16) . ?
Ir1 O2 2.148(9) . ?
Ir1 C19 2.153(16) . ?
Ir1 C16 2.155(15) . ?
Ir1 O1 2.185(10) . ?
Ir2 N2 2.099(16) 3_567 ?
Ir2 C27 2.111(18) . ?
Ir2 C26 2.112(17) . ?
Ir2 C25 2.131(17) . ?
Ir2 O4 2.139(10) . ?
Ir2 O3 2.167(10) . ?
Ir2 C28 2.18(2) . ?
Ir2 C29 2.21(2) . ?
O3 C14 1.242(18) . ?
O4 C13 1.267(17) . ?
O2 C13 1.250(16) . ?
O1 C14 1.227(16) . ?
C15 C16 1.43(2) . ?
C15 C19 1.43(2) . ?
C15 C20 1.51(2) . ?
C18 C19 1.41(2) . ?
C18 C17 1.44(2) . ?
C18 C23 1.48(2) . ?
C19 C24 1.54(2) . ?
N1 C1 1.301(19) . ?
N1 C5 1.33(2) . ?
C17 C16 1.43(2) . ?
C17 C22 1.46(2) . ?
C25 C26 1.41(3) . ?
C25 C30 1.43(3) . ?
C25 C29 1.45(3) . ?
C13 C14 1.50(2) . ?
C27 C26 1.43(3) . ?
C27 C28 1.44(3) . ?
C27 C32 1.53(3) . ?
C2 C3 1.30(3) . ?
C2 C1 1.36(2) . ?
C16 C21 1.45(2) . ?
C8 C9 1.32(3) . ?
C8 C7 1.36(3) . ?
C8 C12 1.56(3) . ?
C6 N2 1.34(2) . ?
C6 C7 1.43(3) . ?
C5 C4 1.41(2) . ?
C29 C28 1.34(3) . ?
C29 C34 1.50(3) . ?
C10 N2 1.31(2) . ?
C10 C9 1.43(3) . ?
C26 C31 1.49(3) . ?
C3 C4 1.35(3) . ?
C3 C11 1.51(3) . ?
C28 C33 1.47(3) . ?
C11 C12 1.300(18) . ?
N2 Ir2 2.099(15) 3_567 ?
S2 O9 1.29(2) . ?
S2 O10 1.34(3) . ?
S2 O8 1.50(2) . ?
S2 C36 1.69(4) . ?
S1 O5 1.419(19) . ?
S1 O6 1.43(2) . ?
S1 O7 1.461(18) . ?
S1 C35 1.75(4) . ?
F5 C36 1.34(4) . ?
F1 C35 1.27(3) . ?
F2 C35 1.29(3) . ?
F3 C35 1.32(3) . ?
F4 C36 1.22(3) . ?
F6 C36 1.27(3) . ?
